data_1504962
loop_
_publ_author_name
'Liu, Yuxiu'
'Yan, Wuming'
'Chen, Yunfeng'
'Petersen, Jeffrey L.'
'Shi, Xiaodong'

_publ_section_title
;
 Efficient synthesis of N-2-aryl-1,2,3-triazole fluorophores via
 post-triazole arylation.
;
_journal_issue 23
_journal_name_full 'Organic letters'
_journal_page_first 5389
_journal_page_last 5392
_journal_paper_doi 10.1021/ol802246q
_journal_volume 10
_journal_year 2008
_chemical_formula_sum 'C38 H28 N6'
_chemical_formula_weight 568.66
_chemical_name_systematic
; 
 ? 
;
_space_group_IT_number 15
_symmetry_cell_setting monoclinic
_symmetry_space_group_name_Hall '-C 2yc'
_symmetry_space_group_name_H-M 'C 1 2/c 1'
_atom_sites_solution_hydrogens geom
_atom_sites_solution_primary direct
_atom_sites_solution_secondary difmap
_audit_creation_method SHELXL-97
_cell_angle_alpha 90.00
_cell_angle_beta 93.686(2)
_cell_angle_gamma 90.00
_cell_formula_units_Z 4
_cell_length_a 19.571(2)
_cell_length_b 5.6984(6)
_cell_length_c 26.640(3)
_cell_measurement_reflns_used 4686
_cell_measurement_temperature 293(2)
_cell_measurement_theta_max 27.44
_cell_measurement_theta_min 2.29
_cell_volume 2964.8(5)
_computing_structure_refinement 'SHELXL-97 (Sheldrick, 1997)'
_computing_structure_solution 'SHELXS-97 (Sheldrick, 1990)'
_diffrn_ambient_temperature 293(2)
_diffrn_measured_fraction_theta_full 0.983
_diffrn_measured_fraction_theta_max 0.983
_diffrn_radiation_monochromator graphite
_diffrn_radiation_source 'fine-focus sealed tube'
_diffrn_radiation_type MoK\a
_diffrn_radiation_wavelength 0.71073
_diffrn_reflns_av_R_equivalents 0.0497
_diffrn_reflns_av_sigmaI/netI 0.0710
_diffrn_reflns_limit_h_max 25
_diffrn_reflns_limit_h_min -25
_diffrn_reflns_limit_k_max 6
_diffrn_reflns_limit_k_min -7
_diffrn_reflns_limit_l_max 34
_diffrn_reflns_limit_l_min -34
_diffrn_reflns_number 9857
_diffrn_reflns_theta_full 27.54
_diffrn_reflns_theta_max 27.54
_diffrn_reflns_theta_min 2.67
_diffrn_standards_decay_% none
_exptl_absorpt_coefficient_mu 0.077
_exptl_absorpt_correction_T_max 0.9908
_exptl_absorpt_correction_T_min 0.9581
_exptl_absorpt_correction_type semi-empirical
_exptl_absorpt_process_details SADABS
_exptl_crystal_colour colorless
_exptl_crystal_density_diffrn 1.274
_exptl_crystal_density_method 'not measured'
_exptl_crystal_F_000 1192
_exptl_crystal_size_max 0.56
_exptl_crystal_size_mid 0.16
_exptl_crystal_size_min 0.12
_refine_diff_density_max 0.186
_refine_diff_density_min -0.179
_refine_diff_density_rms 0.041
_refine_ls_extinction_method none
_refine_ls_goodness_of_fit_ref 1.018
_refine_ls_hydrogen_treatment riding
_refine_ls_matrix_type full
_refine_ls_number_parameters 199
_refine_ls_number_reflns 3374
_refine_ls_number_restraints 0
_refine_ls_restrained_S_all 1.018
_refine_ls_R_factor_all 0.0800
_refine_ls_R_factor_gt 0.0550
_refine_ls_shift/su_max 0.000
_refine_ls_shift/su_mean 0.000
_refine_ls_structure_factor_coef Fsqd
_refine_ls_weighting_details 'calc w=1/[\s^2^(Fo^2^)+(0.0819P)^2^+0.4038P] where P=(Fo^2^+2Fc^2^)/3'
_refine_ls_weighting_scheme calc
_refine_ls_wR_factor_gt 0.1440
_refine_ls_wR_factor_ref 0.1626
_reflns_number_gt 2300
_reflns_number_total 3374
_reflns_threshold_expression >2sigma(I)
_cod_data_source_file ol802246q_si_006.cif
_cod_data_source_block ms60ccd
_cod_original_cell_volume 2964.9(6)
_cod_original_sg_symbol_H-M C2/c
_cod_database_code 1504962

loop_
_symmetry_equiv_pos_as_xyz
'x, y, z'
'-x, y, -z+1/2'
'x+1/2, y+1/2, z'
'-x+1/2, y+1/2, -z+1/2'
'-x, -y, -z'
'x, -y, z-1/2'
'-x+1/2, -y+1/2, -z'
'x+1/2, -y+1/2, z-1/2'

loop_
_atom_site_label
_atom_site_type_symbol
_atom_site_fract_x
_atom_site_fract_y
_atom_site_fract_z
_atom_site_U_iso_or_equiv
_atom_site_adp_type
_atom_site_occupancy
_atom_site_symmetry_multiplicity
_atom_site_calc_flag
_atom_site_refinement_flags
N1 N 0.14439(8) 0.7571(2) 0.44905(5) 0.0503(4) Uani 1 1 d .
N2 N 0.20232(8) 0.8700(2) 0.44113(5) 0.0501(4) Uani 1 1 d .
N3 N 0.23473(8) 0.7989(2) 0.40095(5) 0.0528(4) Uani 1 1 d .
C1 C 0.13811(9) 0.6005(3) 0.41153(6) 0.0466(4) Uani 1 1 d .
C2 C 0.19496(9) 0.6274(3) 0.38145(6) 0.0485(4) Uani 1 1 d .
C3 C 0.21412(9) 0.5015(3) 0.33558(6) 0.0505(4) Uani 1 1 d .
C4 C 0.27138(11) 0.3800(4) 0.33695(8) 0.0719(6) Uani 1 1 d .
H4A H 0.2994 0.3735 0.3664 0.086 Uiso 1 1 calc R
H4B H 0.2838 0.3006 0.3084 0.086 Uiso 1 1 calc R
C5 C 0.16783(9) 0.5242(3) 0.28940(6) 0.0480(4) Uani 1 1 d .
C6 C 0.16531(12) 0.3522(3) 0.25227(8) 0.0680(6) Uani 1 1 d .
H6 H 0.1926 0.2191 0.2566 0.082 Uiso 1 1 calc R
C7 C 0.12283(14) 0.3764(4) 0.20911(9) 0.0829(7) Uani 1 1 d .
H7 H 0.1220 0.2599 0.1846 0.100 Uiso 1 1 calc R
C8 C 0.08204(12) 0.5693(4) 0.20200(9) 0.0743(6) Uani 1 1 d .
H8 H 0.0527 0.5827 0.1733 0.089 Uiso 1 1 calc R
C9 C 0.08475(11) 0.7433(4) 0.23767(8) 0.0690(5) Uani 1 1 d .
H9 H 0.0580 0.8773 0.2327 0.083 Uiso 1 1 calc R
C10 C 0.12715(10) 0.7202(3) 0.28104(7) 0.0580(5) Uani 1 1 d .
H10 H 0.1283 0.8390 0.3050 0.070 Uiso 1 1 calc R
C11 C 0.07981(9) 0.4366(3) 0.40787(6) 0.0478(4) Uani 1 1 d .
C12 C 0.08079(10) 0.2357(3) 0.37847(7) 0.0559(4) Uani 1 1 d .
H12 H 0.1185 0.2052 0.3600 0.067 Uiso 1 1 calc R
C13 C 0.02645(11) 0.0805(3) 0.37628(8) 0.0636(5) Uani 1 1 d .
H13 H 0.0278 -0.0528 0.3562 0.076 Uiso 1 1 calc R
C14 C -0.02928(11) 0.1219(4) 0.40345(8) 0.0665(5) Uani 1 1 d .
H14 H -0.0656 0.0164 0.4021 0.080 Uiso 1 1 calc R
C15 C -0.03140(11) 0.3198(4) 0.43272(8) 0.0720(6) Uani 1 1 d .
H15 H -0.0692 0.3481 0.4513 0.086 Uiso 1 1 calc R
C16 C 0.02263(10) 0.4774(3) 0.43474(7) 0.0619(5) Uani 1 1 d .
H16 H 0.0205 0.6120 0.4543 0.074 Uiso 1 1 calc R
C17 C 0.18518(10) 1.1598(3) 0.50590(7) 0.0558(4) Uani 1 1 d .
H17 H 0.1417 1.0992 0.5097 0.067 Uiso 1 1 calc R
C18 C 0.22667(9) 1.0621(3) 0.47151(6) 0.0489(4) Uani 1 1 d .
C19 C 0.29125(10) 1.1519(3) 0.46543(7) 0.0561(5) Uani 1 1 d .
H19 H 0.3188 1.0854 0.4420 0.067 Uiso 1 1 calc R

loop_
_atom_site_aniso_label
_atom_site_aniso_U_11
_atom_site_aniso_U_22
_atom_site_aniso_U_33
_atom_site_aniso_U_23
_atom_site_aniso_U_13
_atom_site_aniso_U_12
N1 0.0609(9) 0.0502(7) 0.0395(8) -0.0007(6) 0.0018(6) -0.0038(6)
N2 0.0607(9) 0.0484(7) 0.0410(8) -0.0042(6) 0.0016(6) -0.0038(6)
N3 0.0612(9) 0.0523(7) 0.0451(8) -0.0064(6) 0.0047(7) -0.0048(6)
C1 0.0569(10) 0.0452(7) 0.0373(8) -0.0002(6) -0.0006(7) 0.0010(7)
C2 0.0565(10) 0.0470(8) 0.0417(9) -0.0013(7) 0.0015(7) -0.0018(7)
C3 0.0573(10) 0.0492(8) 0.0458(10) -0.0037(7) 0.0097(8) -0.0026(7)
C4 0.0696(13) 0.0903(14) 0.0557(12) -0.0066(10) 0.0035(10) 0.0175(11)
C5 0.0541(10) 0.0466(8) 0.0439(9) -0.0038(7) 0.0089(7) -0.0050(7)
C6 0.0877(15) 0.0529(9) 0.0623(12) -0.0125(9) -0.0049(11) 0.0053(9)
C7 0.1076(19) 0.0733(12) 0.0648(14) -0.0192(11) -0.0183(12) -0.0054(12)
C8 0.0690(13) 0.0886(13) 0.0630(13) -0.0001(11) -0.0125(10) -0.0070(11)
C9 0.0627(12) 0.0810(12) 0.0634(13) 0.0026(10) 0.0035(10) 0.0147(10)
C10 0.0607(11) 0.0608(9) 0.0534(11) -0.0074(8) 0.0095(9) 0.0055(8)
C11 0.0552(10) 0.0516(8) 0.0362(8) 0.0027(7) 0.0003(7) 0.0002(7)
C12 0.0598(11) 0.0530(8) 0.0550(11) -0.0040(8) 0.0051(8) -0.0028(8)
C13 0.0691(12) 0.0565(9) 0.0648(12) -0.0029(9) 0.0013(10) -0.0088(9)
C14 0.0616(12) 0.0740(12) 0.0631(12) 0.0052(10) -0.0032(10) -0.0150(9)
C15 0.0576(12) 0.0946(14) 0.0649(13) -0.0003(11) 0.0126(10) -0.0068(11)
C16 0.0654(12) 0.0703(11) 0.0504(11) -0.0081(9) 0.0072(9) -0.0016(9)
C17 0.0618(11) 0.0556(9) 0.0499(10) -0.0078(8) 0.0016(8) -0.0069(8)
C18 0.0632(11) 0.0444(7) 0.0381(9) -0.0015(6) -0.0055(7) 0.0000(7)
C19 0.0643(11) 0.0566(9) 0.0475(10) -0.0092(8) 0.0040(8) -0.0004(8)

loop_
_atom_type_symbol
_atom_type_description
_atom_type_scat_dispersion_real
_atom_type_scat_dispersion_imag
_atom_type_scat_source
C C 0.0033 0.0016 'International Tables Vol C Tables 4.2.6.8 and 6.1.1.4'
H H 0.0000 0.0000 'International Tables Vol C Tables 4.2.6.8 and 6.1.1.4'
N N 0.0061 0.0033 'International Tables Vol C Tables 4.2.6.8 and 6.1.1.4'

loop_
_geom_angle_atom_site_label_1
_geom_angle_atom_site_label_2
_geom_angle_atom_site_label_3
_geom_angle
_geom_angle_site_symmetry_1
N2 N1 C1 103.98(14) .
N1 N2 N3 115.57(13) .
N1 N2 C18 122.54(14) .
N3 N2 C18 121.81(14) .
C2 N3 N2 103.77(14) .
N1 C1 C2 108.14(14) .
N1 C1 C11 120.36(15) .
C2 C1 C11 131.49(14) .
N3 C2 C1 108.53(14) .
N3 C2 C3 120.17(15) .
C1 C2 C3 131.30(14) .
C4 C3 C2 119.40(17) .
C4 C3 C5 122.79(16) .
C2 C3 C5 117.79(15) .
C10 C5 C6 117.48(17) .
C10 C5 C3 121.21(15) .
C6 C5 C3 121.28(16) .
C7 C6 C5 120.88(19) .
C8 C7 C6 120.8(2) .
C7 C8 C9 119.3(2) .
C8 C9 C10 120.23(19) .
C5 C10 C9 121.31(17) .
C16 C11 C12 118.09(16) .
C16 C11 C1 120.46(15) .
C12 C11 C1 121.44(16) .
C13 C12 C11 120.88(18) .
C14 C13 C12 120.34(18) .
C13 C14 C15 119.77(19) .
C14 C15 C16 120.2(2) .
C15 C16 C11 120.69(18) .
C19 C17 C18 119.42(17) 7_576
C17 C18 C19 120.67(15) .
C17 C18 N2 119.82(16) .
C19 C18 N2 119.50(16) .
C17 C19 C18 119.91(17) 7_576

loop_
_geom_bond_atom_site_label_1
_geom_bond_atom_site_label_2
_geom_bond_distance
_geom_bond_site_symmetry_2
N1 N2 1.3321(19) .
N1 C1 1.340(2) .
N2 N3 1.341(2) .
N2 C18 1.425(2) .
N3 C2 1.334(2) .
C1 C2 1.421(2) .
C1 C11 1.473(2) .
C2 C3 1.486(2) .
C3 C4 1.316(3) .
C3 C5 1.486(2) .
C5 C10 1.381(2) .
C5 C6 1.391(2) .
C6 C7 1.382(3) .
C7 C8 1.365(3) .
C8 C9 1.372(3) .
C9 C10 1.385(3) .
C11 C16 1.386(2) .
C11 C12 1.388(2) .
C12 C13 1.382(3) .
C13 C14 1.368(3) .
C14 C15 1.373(3) .
C15 C16 1.386(3) .
C17 C19 1.379(2) 7_576
C17 C18 1.380(2) .
C18 C19 1.383(3) .
C19 C17 1.379(2) 7_576
